data_4129966
loop_
_publ_author_name
'Howlader, Prodip'
'Das, Paramita'
'Zangrando, Ennio'
'Mukherjee, Partha Sarathi'

_publ_section_title
;
 Urea-Functionalized Self-Assembled Molecular Prism for Heterogeneous
 Catalysis in Water.
;
_journal_issue 5
_journal_name_full 'Journal of the American Chemical Society'
_journal_page_first 1668
_journal_page_last 1676
_journal_paper_doi 10.1021/jacs.5b12237
_journal_volume 138
_journal_year 2016
_chemical_formula_sum 'C18 H16 N6 O2'
_chemical_formula_weight 348.37
_space_group_crystal_system monoclinic
_space_group_IT_number 14
_space_group_name_Hall '-P 2ybc'
_space_group_name_H-M_alt 'P 1 21/c 1'
_atom_sites_solution_hydrogens mixed
_audit_creation_method SHELXL-2013
_cell_angle_alpha 90
_cell_angle_beta 111.68
_cell_angle_gamma 90
_cell_formula_units_Z 2
_cell_length_a 6.9717(14)
_cell_length_b 12.837(3)
_cell_length_c 9.4361(19)
_cell_measurement_reflns_used 1387
_cell_measurement_temperature 110(2)
_cell_measurement_theta_max 28.201
_cell_measurement_theta_min 2.732
_cell_volume 784.8(3)
_computing_cell_refinement 'Bruker SMART'
_computing_data_collection 'Bruker SMART'
_computing_data_reduction 'Bruker SHELXTL'
_computing_molecular_graphics 'Ortep-3 for windows'
_computing_publication_material Platon
_computing_structure_refinement 'SHELXL-2013 (Sheldrick, 2013)'
_computing_structure_solution 'SHELXL-2013 (Sheldrick, 2013)'
_diffrn_ambient_temperature 110(2)
_diffrn_measured_fraction_theta_full 0.989
_diffrn_measured_fraction_theta_max 0.989
_diffrn_measurement_device_type Goniometer
_diffrn_measurement_method 'rotating crystal'
_diffrn_radiation_type MoK\a
_diffrn_radiation_wavelength 0.71073
_diffrn_reflns_av_R_equivalents 0.1192
_diffrn_reflns_av_unetI/netI 0.0855
_diffrn_reflns_Laue_measured_fraction_full 0.989
_diffrn_reflns_Laue_measured_fraction_max 0.989
_diffrn_reflns_limit_h_max 8
_diffrn_reflns_limit_h_min -8
_diffrn_reflns_limit_k_max 15
_diffrn_reflns_limit_k_min -15
_diffrn_reflns_limit_l_max 11
_diffrn_reflns_limit_l_min -11
_diffrn_reflns_number 8876
_diffrn_reflns_point_group_measured_fraction_full 0.989
_diffrn_reflns_point_group_measured_fraction_max 0.989
_diffrn_reflns_theta_full 25.242
_diffrn_reflns_theta_max 24.995
_diffrn_reflns_theta_min 3.144
_exptl_absorpt_coefficient_mu 0.102
_exptl_crystal_colour Brown
_exptl_crystal_density_diffrn 1.474
_exptl_crystal_description Niddle
_exptl_crystal_F_000 364
_exptl_crystal_size_max 0.3
_exptl_crystal_size_mid 0.2
_exptl_crystal_size_min 0.1
_refine_diff_density_max 0.527
_refine_diff_density_min -0.406
_refine_diff_density_rms 0.137
_refine_ls_extinction_method none
_refine_ls_goodness_of_fit_ref 1.053
_refine_ls_hydrogen_treatment mixed
_refine_ls_matrix_type full
_refine_ls_number_parameters 126
_refine_ls_number_reflns 1383
_refine_ls_number_restraints 0
_refine_ls_restrained_S_all 1.053
_refine_ls_R_factor_all 0.1239
_refine_ls_R_factor_gt 0.0922
_refine_ls_shift/su_max 0.000
_refine_ls_shift/su_mean 0.000
_refine_ls_structure_factor_coef Fsqd
_refine_ls_weighting_details 'w=1/[\s^2^(Fo^2^)+(0.1590P)^2^] where P=(Fo^2^+2Fc^2^)/3'
_refine_ls_weighting_scheme calc
_refine_ls_wR_factor_gt 0.2178
_refine_ls_wR_factor_ref 0.2313
_reflns_Friedel_coverage 0.000
_reflns_number_gt 843
_reflns_number_total 1387
_reflns_threshold_expression 'I > 2\s(I)'
_cod_data_source_file ja5b12237_si_003.cif
_cod_data_source_block L1
_cod_original_sg_symbol_H-M 'P 21/c'
_cod_database_code 4129966
_shelx_space_group_comment
;
The symmetry employed for this shelxl refinement is uniquely defined
by the following loop, which should always be used as a source of
symmetry information in preference to the above space-group names.
They are only intended as comments.
;
_shelxl_version_number 2013-4

loop_
_space_group_symop_operation_xyz
'x, y, z'
'-x, y+1/2, -z+1/2'
'-x, -y, -z'
'x, -y-1/2, z-1/2'

loop_
_atom_site_label
_atom_site_type_symbol
_atom_site_fract_x
_atom_site_fract_y
_atom_site_fract_z
_atom_site_U_iso_or_equiv
_atom_site_adp_type
_atom_site_occupancy
_atom_site_site_symmetry_order
_atom_site_calc_flag
_atom_site_refinement_flags_posn
_atom_site_refinement_flags_adp
O1 O 0.3154(4) 0.7828(2) 1.0196(3) 0.0251(8) Uani 1 1 d . .
N1 N 0.2858(6) 0.8570(3) 0.7904(4) 0.0233(9) Uani 1 1 d . .
N2 N 0.3809(5) 0.6877(2) 0.8401(3) 0.0218(9) Uani 1 1 d . .
H20 H 0.3823 0.6888 0.7493 0.026 Uiso 1 1 calc R U
C20 C 0.4363(6) 0.5938(3) 0.9234(4) 0.0192(9) Uani 1 1 d . .
C21 C 0.5918(6) 0.5927(3) 1.0700(4) 0.0213(10) Uani 1 1 d . .
N5 N 0.1362(6) 1.1716(3) 0.8262(4) 0.0327(10) Uani 1 1 d . .
C1 C 0.1801(8) 1.1053(4) 0.9440(6) 0.0356(12) Uani 1 1 d . .
H1 H 0.1763 1.1316 1.0347 0.043 Uiso 1 1 calc R U
C2 C 0.2297(7) 1.0027(3) 0.9421(5) 0.0311(11) Uani 1 1 d . .
H7 H 0.2599 0.9620 1.0292 0.037 Uiso 1 1 calc R U
C3 C 0.2344(6) 0.9601(3) 0.8090(4) 0.0217(10) Uani 1 1 d . .
C4 C 0.3256(6) 0.7763(3) 0.8936(4) 0.0192(9) Uani 1 1 d . .
C5 C 0.3465(6) 0.5019(3) 0.8560(4) 0.0206(10) Uani 1 1 d . .
H5 H 0.2431 0.5033 0.7594 0.025 Uiso 1 1 calc R U
C6 C 0.1870(6) 1.0265(3) 0.6846(5) 0.0236(10) Uani 1 1 d . .
H6 H 0.1870 1.0015 0.5920 0.028 Uiso 1 1 calc R U
C7 C 0.1401(6) 1.1291(4) 0.6982(5) 0.0307(11) Uani 1 1 d . .
H2 H 0.1091 1.1716 0.6128 0.037 Uiso 1 1 calc R U
H10 H 0.660(6) 0.647(3) 1.111(5) 0.014(10) Uiso 1 1 d . .
H21 H 0.279(7) 0.836(4) 0.690(6) 0.033(12) Uiso 1 1 d . .

loop_
_atom_site_aniso_label
_atom_site_aniso_U_11
_atom_site_aniso_U_22
_atom_site_aniso_U_33
_atom_site_aniso_U_23
_atom_site_aniso_U_13
_atom_site_aniso_U_12
O1 0.0426(17) 0.0223(16) 0.0134(15) 0.0000(12) 0.0139(12) 0.0047(13)
N1 0.039(2) 0.0173(18) 0.0147(18) 0.0017(14) 0.0112(15) 0.0040(15)
N2 0.036(2) 0.0196(19) 0.0111(16) 0.0002(13) 0.0107(14) 0.0034(14)
C20 0.026(2) 0.019(2) 0.016(2) 0.0038(15) 0.0117(17) 0.0019(16)
C21 0.030(2) 0.018(2) 0.016(2) -0.0058(16) 0.0100(18) -0.0034(18)
N5 0.034(2) 0.022(2) 0.041(2) -0.0029(17) 0.0124(18) 0.0031(17)
C1 0.044(3) 0.030(3) 0.031(3) -0.004(2) 0.012(2) 0.003(2)
C2 0.055(3) 0.020(2) 0.021(2) 0.0002(18) 0.017(2) 0.003(2)
C3 0.022(2) 0.023(2) 0.019(2) 0.0014(17) 0.0064(17) 0.0006(16)
C4 0.024(2) 0.018(2) 0.015(2) -0.0002(15) 0.0074(16) -0.0010(16)
C5 0.028(2) 0.023(2) 0.0101(19) -0.0003(15) 0.0061(16) 0.0025(17)
C6 0.026(2) 0.023(2) 0.022(2) 0.0031(17) 0.0095(17) 0.0019(17)
C7 0.028(2) 0.030(2) 0.033(3) 0.0088(19) 0.011(2) 0.0000(18)

loop_
_atom_type_symbol
_atom_type_description
_atom_type_scat_dispersion_real
_atom_type_scat_dispersion_imag
_atom_type_scat_source
C C 0.0033 0.0016 'International Tables Vol C Tables 4.2.6.8 and 6.1.1.4'
H H 0.0000 0.0000 'International Tables Vol C Tables 4.2.6.8 and 6.1.1.4'
N N 0.0061 0.0033 'International Tables Vol C Tables 4.2.6.8 and 6.1.1.4'
O O 0.0106 0.0060 'International Tables Vol C Tables 4.2.6.8 and 6.1.1.4'

loop_
_geom_angle_atom_site_label_1
_geom_angle_atom_site_label_2
_geom_angle_atom_site_label_3
_geom_angle
_geom_angle_site_symmetry_1
_geom_angle_site_symmetry_3
C4 N1 C3 128.1(3) . .
C4 N1 H21 114(3) . .
C3 N1 H21 118(3) . .
C4 N2 C20 124.4(3) . .
C4 N2 H20 117.8 . .
C20 N2 H20 117.8 . .
C5 C20 C21 120.0(4) . .
C5 C20 N2 119.3(3) . .
C21 C20 N2 120.6(4) . .
C5 C21 C20 119.1(4) 3_667 .
C5 C21 H10 118(3) 3_667 .
C20 C21 H10 122(3) . .
C7 N5 C1 114.5(4) . .
N5 C1 C2 125.7(4) . .
N5 C1 H1 117.2 . .
C2 C1 H1 117.2 . .
C1 C2 C3 119.1(4) . .
C1 C2 H7 120.5 . .
C3 C2 H7 120.5 . .
C2 C3 C6 116.6(4) . .
C2 C3 N1 125.6(4) . .
C6 C3 N1 117.8(4) . .
O1 C4 N2 123.2(4) . .
O1 C4 N1 124.6(4) . .
N2 C4 N1 112.2(3) . .
C20 C5 C21 120.9(4) . 3_667
C20 C5 H5 119.5 . .
C21 C5 H5 119.5 3_667 .
C7 C6 C3 120.0(4) . .
C7 C6 H6 120.0 . .
C3 C6 H6 120.0 . .
N5 C7 C6 124.2(4) . .
N5 C7 H2 117.9 . .
C6 C7 H2 117.9 . .

loop_
_geom_bond_atom_site_label_1
_geom_bond_atom_site_label_2
_geom_bond_distance
_geom_bond_site_symmetry_2
O1 C4 1.220(4) .
N1 C4 1.378(5) .
N1 C3 1.399(6) .
N1 H21 0.97(5) .
N2 C4 1.357(5) .
N2 C20 1.412(5) .
N2 H20 0.8600 .
C20 C5 1.376(6) .
C20 C21 1.407(6) .
C21 C5 1.389(6) 3_667
C21 H10 0.85(5) .
N5 C7 1.335(6) .
N5 C1 1.343(6) .
C1 C2 1.363(6) .
C1 H1 0.9300 .
C2 C3 1.382(6) .
C2 H7 0.9300 .
C3 C6 1.388(6) .
C5 C21 1.389(6) 3_667
C5 H5 0.9300 .
C6 C7 1.375(7) .
C6 H6 0.9300 .
C7 H2 0.9300 .

loop_
_geom_hbond_atom_site_label_D
_geom_hbond_atom_site_label_H
_geom_hbond_atom_site_label_A
_geom_hbond_distance_DH
_geom_hbond_distance_HA
_geom_hbond_distance_DA
_geom_hbond_angle_DHA
_geom_hbond_site_symmetry_A
N2 H20 O1 0.86 2.07 2.911(4) 164.2 4_575
C21 H10 O1 0.85(5) 2.83(4) 3.035(5) 96(3) .
C2 H7 O1 0.93 2.34 2.923(5) 120.3 .
C2 H7 O1 0.93 2.34 2.923(5) 120.3 .

loop_
_geom_torsion_atom_site_label_1
_geom_torsion_atom_site_label_2
_geom_torsion_atom_site_label_3
_geom_torsion_atom_site_label_4
_geom_torsion
_geom_torsion_site_symmetry_4
C4 N2 C20 C5 130.9(4) .
C4 N2 C20 C21 -53.5(5) .
C5 C20 C21 C5 0.5(6) 3_667
N2 C20 C21 C5 -175.1(3) 3_667
C7 N5 C1 C2 1.2(7) .
N5 C1 C2 C3 -0.9(8) .
C1 C2 C3 C6 -0.1(6) .
C1 C2 C3 N1 178.8(4) .
C4 N1 C3 C2 5.5(7) .
C4 N1 C3 C6 -175.7(4) .
C20 N2 C4 O1 -1.1(6) .
C20 N2 C4 N1 178.0(3) .
C3 N1 C4 O1 2.3(7) .
C3 N1 C4 N2 -176.8(4) .
C21 C20 C5 C21 -0.5(7) 3_667
N2 C20 C5 C21 175.2(3) 3_667
C2 C3 C6 C7 0.5(6) .
N1 C3 C6 C7 -178.5(4) .
C1 N5 C7 C6 -0.8(7) .
C3 C6 C7 N5 0.0(7) .
